data_2017937
loop_
_publ_author_name
'Mague, Joel T.'
'Chudomel, J. Matthew'
'Lahti, Paul M.'

_publ_section_title
;
 2-Bromo-1,3-bis[2-(2-naphthyl)vinyl]benzene benzene hemisolvate and
 9-bromodinaphth[1,2-<i>a</i>:2',1'-<i>j</i>]anthracene
;
_journal_coeditor_code GZ3187
_journal_issue 1
_journal_name_full 'Acta Crystallographica Section C'
_journal_page_first o43
_journal_page_last o46
_journal_paper_doi 10.1107/S0108270110052297
_journal_volume 67
_journal_year 2011
_chemical_formula_iupac 'C30 H17 Br'
_chemical_formula_moiety 'C30 H17 Br'
_chemical_formula_sum 'C30 H17 Br'
_chemical_formula_weight 457.35
_chemical_name_systematic
;
9-bromodinaphth[1,2-<i>a</i>:2',1'-<i>j</i>]anthracene
;
_space_group_IT_number 14
_symmetry_cell_setting monoclinic
_symmetry_space_group_name_Hall '-P 2ybc'
_symmetry_space_group_name_H-M 'P 1 21/c 1'
_atom_sites_solution_hydrogens geom
_atom_sites_solution_primary heavy
_atom_sites_solution_secondary difmap
_audit_creation_method SHELXL97
_cell_angle_alpha 90.00
_cell_angle_beta 90.021(2)
_cell_angle_gamma 90.00
_cell_formula_units_Z 4
_cell_length_a 19.749(3)
_cell_length_b 13.2672(17)
_cell_length_c 7.3108(9)
_cell_measurement_reflns_used 9963
_cell_measurement_temperature 100(2)
_cell_measurement_theta_max 28.66
_cell_measurement_theta_min 2.57
_cell_volume 1915.5(4)
_computing_cell_refinement 'SAINT (Bruker, 2009)'
_computing_data_collection 'APEX2 (Bruker, 2009)'
_computing_data_reduction 'SAINT (Bruker, 2009)'
_computing_molecular_graphics 'SHELXTL (Sheldrick, 2008<i>b</i>)'
_computing_publication_material 'SHELXTL (Sheldrick, 2008<i>b</i>)'
_computing_structure_refinement 'SHELXTL (Sheldrick, 2008<i>b</i>)'
_computing_structure_solution 'SHELXTL (Sheldrick, 2008<i>b</i>)'
_diffrn_ambient_temperature 100(2)
_diffrn_measured_fraction_theta_full 0.997
_diffrn_measured_fraction_theta_max 0.997
_diffrn_measurement_device_type 'Bruker SMART APEX CCD area-detector'
_diffrn_measurement_method '\f and \w'
_diffrn_radiation_monochromator graphite
_diffrn_radiation_source 'fine-focus sealed tube'
_diffrn_radiation_type MoK\a
_diffrn_radiation_wavelength 0.71073
_diffrn_reflns_av_R_equivalents 0.0280
_diffrn_reflns_av_sigmaI/netI 0.0251
_diffrn_reflns_limit_h_max 25
_diffrn_reflns_limit_h_min -25
_diffrn_reflns_limit_k_max 17
_diffrn_reflns_limit_k_min -17
_diffrn_reflns_limit_l_max 9
_diffrn_reflns_limit_l_min -9
_diffrn_reflns_number 16471
_diffrn_reflns_theta_full 27.50
_diffrn_reflns_theta_max 27.50
_diffrn_reflns_theta_min 1.85
_exptl_absorpt_coefficient_mu 2.162
_exptl_absorpt_correction_T_max 0.9185
_exptl_absorpt_correction_T_min 0.7635
_exptl_absorpt_correction_type multi-scan
_exptl_absorpt_process_details '(SADABS; Sheldrick, 2008<i>a</i>)'
_exptl_crystal_colour yellow
_exptl_crystal_density_diffrn 1.586
_exptl_crystal_density_method 'not measured'
_exptl_crystal_description parallelepiped
_exptl_crystal_F_000 928
_exptl_crystal_size_max 0.16
_exptl_crystal_size_mid 0.07
_exptl_crystal_size_min 0.04
_refine_diff_density_max 0.429
_refine_diff_density_min -0.318
_refine_ls_extinction_method none
_refine_ls_goodness_of_fit_ref 1.061
_refine_ls_hydrogen_treatment constr
_refine_ls_matrix_type full
_refine_ls_number_parameters 280
_refine_ls_number_reflns 4390
_refine_ls_number_restraints 0
_refine_ls_restrained_S_all 1.061
_refine_ls_R_factor_all 0.0366
_refine_ls_R_factor_gt 0.0301
_refine_ls_shift/su_max 0.002
_refine_ls_shift/su_mean 0.000
_refine_ls_structure_factor_coef Fsqd
_refine_ls_weighting_details 'calc w = 1/[\s^2^(Fo^2^)+(0.0306P)^2^+1.5496P] where P=(Fo^2^+2Fc^2^)/3'
_refine_ls_weighting_scheme calc
_refine_ls_wR_factor_gt 0.0695
_refine_ls_wR_factor_ref 0.0731
_reflns_number_gt 3829
_reflns_number_total 4390
_reflns_threshold_expression I>2\s(I)
_cod_data_source_file gz3187.cif
_cod_data_source_block II
_cod_original_sg_symbol_H-M 'P 21/c'
_cod_database_code 2017937
_cod_database_fobs_code 2017937

loop_
_symmetry_equiv_pos_as_xyz
'x, y, z'
'-x, y+1/2, -z+1/2'
'-x, -y, -z'
'x, -y-1/2, z-1/2'

loop_
_atom_site_type_symbol
_atom_site_label
_atom_site_fract_x
_atom_site_fract_y
_atom_site_fract_z
_atom_site_U_iso_or_equiv
_atom_site_adp_type
_atom_site_calc_flag
_atom_site_refinement_flags
_atom_site_occupancy
_atom_site_disorder_assembly
_atom_site_disorder_group
Br Br1 0.503111(9) 0.645530(15) 0.35216(3) 0.02390(7) Uani d . 1 . .
C C1 0.59584(9) 0.64305(15) 0.2749(3) 0.0177(4) Uani d . 1 . .
C C2 0.63023(9) 0.73485(14) 0.2628(2) 0.0168(4) Uani d . 1 . .
C C3 0.59744(10) 0.83047(15) 0.2869(3) 0.0202(4) Uani d . 1 . .
H H3 0.5538 0.8335 0.3412 0.024 Uiso calc R 1 . .
C C4 0.62817(10) 0.91569(15) 0.2331(3) 0.0214(4) Uani d . 1 . .
H H4 0.6033 0.9770 0.2331 0.026 Uiso calc R 1 . .
C C5 0.69743(10) 0.91674(14) 0.1756(2) 0.0183(4) Uani d . 1 . .
C C6 0.72771(11) 1.00913(14) 0.1185(3) 0.0217(4) Uani d . 1 . .
H H6 0.7005 1.0679 0.1074 0.026 Uiso calc R 1 . .
C C7 0.79453(11) 1.01424(15) 0.0798(3) 0.0228(4) Uani d . 1 . .
H H7 0.8130 1.0747 0.0313 0.027 Uiso calc R 1 . .
C C8 0.83752(10) 0.92988(15) 0.1110(2) 0.0197(4) Uani d . 1 . .
C C9 0.90859(11) 0.93813(16) 0.0922(3) 0.0243(4) Uani d . 1 . .
H H9 0.9275 0.9987 0.0451 0.029 Uiso calc R 1 . .
C C10 0.95069(11) 0.86065(16) 0.1406(3) 0.0253(4) Uani d . 1 . .
H H10 0.9982 0.8664 0.1224 0.030 Uiso calc R 1 . .
C C11 0.92330(10) 0.77259(16) 0.2173(3) 0.0212(4) Uani d . 1 . .
H H11 0.9525 0.7207 0.2594 0.025 Uiso calc R 1 . .
C C12 0.85418(9) 0.76130(15) 0.2316(2) 0.0179(4) Uani d . 1 . .
H H12 0.8365 0.7012 0.2838 0.021 Uiso calc R 1 . .
C C13 0.80880(9) 0.83661(14) 0.1709(2) 0.0164(4) Uani d . 1 . .
C C14 0.73574(10) 0.82768(14) 0.1830(2) 0.0159(4) Uani d . 1 . .
C C15 0.69954(9) 0.73222(14) 0.2031(2) 0.0152(3) Uani d . 1 . .
C C16 0.72728(9) 0.63963(14) 0.1484(2) 0.0150(3) Uani d . 1 . .
H H16 0.7724 0.6389 0.1032 0.018 Uiso calc R 1 . .
C C17 0.69192(9) 0.54836(14) 0.1569(2) 0.0154(3) Uani d . 1 . .
C C18 0.62258(9) 0.55056(14) 0.2189(2) 0.0170(4) Uani d . 1 . .
C C19 0.58142(10) 0.46240(15) 0.2015(3) 0.0220(4) Uani d . 1 . .
H H19 0.5376 0.4608 0.2552 0.026 Uiso calc R 1 . .
C C20 0.60464(10) 0.38160(15) 0.1091(3) 0.0239(4) Uani d . 1 . .
H H20 0.5746 0.3274 0.0844 0.029 Uiso calc R 1 . .
C C21 0.67309(10) 0.37509(14) 0.0470(3) 0.0198(4) Uani d . 1 . .
C C22 0.69352(11) 0.28761(15) -0.0522(3) 0.0232(4) Uani d . 1 . .
H H22 0.6608 0.2378 -0.0824 0.028 Uiso calc R 1 . .
C C23 0.75859(11) 0.27448(15) -0.1038(3) 0.0226(4) Uani d . 1 . .
H H23 0.7706 0.2190 -0.1792 0.027 Uiso calc R 1 . .
C C24 0.80905(10) 0.34358(14) -0.0453(3) 0.0202(4) Uani d . 1 . .
C C25 0.87833(11) 0.32227(16) -0.0788(3) 0.0246(4) Uani d . 1 . .
H H25 0.8902 0.2657 -0.1519 0.029 Uiso calc R 1 . .
C C26 0.92825(11) 0.38174(17) -0.0077(3) 0.0267(5) Uani d . 1 . .
H H26 0.9744 0.3670 -0.0323 0.032 Uiso calc R 1 . .
C C27 0.91101(10) 0.46476(16) 0.1019(3) 0.0236(4) Uani d . 1 . .
H H27 0.9457 0.5046 0.1556 0.028 Uiso calc R 1 . .
C C28 0.84415(10) 0.48879(14) 0.1320(3) 0.0188(4) Uani d . 1 . .
H H28 0.8337 0.5454 0.2064 0.023 Uiso calc R 1 . .
C C29 0.79055(9) 0.43186(14) 0.0558(2) 0.0170(4) Uani d . 1 . .
C C30 0.71928(9) 0.45265(14) 0.0873(2) 0.0165(4) Uani d . 1 . .

loop_
_atom_site_aniso_label
_atom_site_aniso_U_11
_atom_site_aniso_U_22
_atom_site_aniso_U_33
_atom_site_aniso_U_12
_atom_site_aniso_U_13
_atom_site_aniso_U_23
Br1 0.01296(10) 0.02711(11) 0.03163(12) 0.00136(8) 0.00380(7) -0.00150(8)
C1 0.0124(8) 0.0238(10) 0.0168(9) 0.0012(7) 0.0015(6) 0.0012(7)
C2 0.0164(9) 0.0212(9) 0.0129(8) 0.0027(7) -0.0016(6) -0.0010(7)
C3 0.0165(9) 0.0245(10) 0.0196(9) 0.0045(7) -0.0021(7) -0.0045(8)
C4 0.0237(10) 0.0185(9) 0.0221(10) 0.0060(8) -0.0048(8) -0.0054(8)
C5 0.0237(10) 0.0170(9) 0.0142(9) 0.0003(7) -0.0034(7) -0.0022(7)
C6 0.0322(11) 0.0140(9) 0.0189(9) 0.0018(8) -0.0036(8) -0.0035(7)
C7 0.0356(11) 0.0162(9) 0.0165(9) -0.0054(8) 0.0000(8) -0.0005(7)
C8 0.0278(10) 0.0189(9) 0.0125(8) -0.0046(8) -0.0001(7) -0.0022(7)
C9 0.0302(11) 0.0233(10) 0.0192(9) -0.0111(9) 0.0027(8) -0.0002(8)
C10 0.0203(10) 0.0326(11) 0.0230(10) -0.0080(9) 0.0006(8) -0.0023(9)
C11 0.0202(9) 0.0240(10) 0.0193(9) -0.0006(8) 0.0001(7) -0.0013(8)
C12 0.0200(9) 0.0198(9) 0.0140(8) -0.0027(7) 0.0008(7) -0.0009(7)
C13 0.0202(9) 0.0173(9) 0.0118(8) -0.0025(7) 0.0010(7) -0.0031(7)
C14 0.0203(9) 0.0164(9) 0.0110(8) -0.0003(7) -0.0008(7) -0.0010(7)
C15 0.0157(8) 0.0182(9) 0.0116(8) 0.0008(7) -0.0014(6) 0.0007(7)
C16 0.0145(8) 0.0187(9) 0.0117(8) 0.0001(7) -0.0005(6) 0.0005(7)
C17 0.0156(8) 0.0178(9) 0.0127(8) 0.0013(7) -0.0006(6) 0.0004(7)
C18 0.0161(9) 0.0195(9) 0.0153(9) -0.0007(7) -0.0010(7) 0.0021(7)
C19 0.0162(9) 0.0226(10) 0.0272(10) -0.0022(8) 0.0018(7) 0.0032(8)
C20 0.0215(10) 0.0196(10) 0.0305(11) -0.0046(8) -0.0009(8) 0.0029(8)
C21 0.0223(10) 0.0171(9) 0.0199(9) -0.0002(7) -0.0010(7) 0.0031(7)
C22 0.0303(11) 0.0158(9) 0.0235(10) -0.0021(8) -0.0036(8) 0.0004(8)
C23 0.0356(11) 0.0147(9) 0.0174(9) 0.0033(8) -0.0007(8) -0.0008(7)
C24 0.0270(10) 0.0179(9) 0.0156(9) 0.0041(8) 0.0013(7) 0.0028(7)
C25 0.0308(11) 0.0220(10) 0.0208(10) 0.0085(8) 0.0060(8) 0.0003(8)
C26 0.0222(10) 0.0297(11) 0.0283(11) 0.0084(8) 0.0072(8) 0.0022(9)
C27 0.0199(10) 0.0239(10) 0.0271(10) 0.0017(8) 0.0008(8) 0.0026(8)
C28 0.0205(9) 0.0168(9) 0.0190(9) 0.0023(7) 0.0012(7) 0.0013(7)
C29 0.0210(9) 0.0160(9) 0.0141(8) 0.0010(7) 0.0023(7) 0.0028(7)
C30 0.0192(9) 0.0167(9) 0.0135(8) 0.0010(7) -0.0003(7) 0.0023(7)

loop_
_atom_type_symbol
_atom_type_description
_atom_type_scat_dispersion_real
_atom_type_scat_dispersion_imag
_atom_type_scat_source
C C 0.0033 0.0016 'International Tables Vol C Tables 4.2.6.8 and 6.1.1.4'
H H 0.0000 0.0000 'International Tables Vol C Tables 4.2.6.8 and 6.1.1.4'
Br Br -0.2901 2.4595 'International Tables Vol C Tables 4.2.6.8 and 6.1.1.4'

loop_
_geom_angle_atom_site_label_1
_geom_angle_atom_site_label_2
_geom_angle_atom_site_label_3
_geom_angle_site_symmetry_1
_geom_angle_site_symmetry_3
_geom_angle
_geom_angle_publ_flag
C2 C1 C18 . . 124.29(17) ?
C2 C1 Br1 . . 117.91(14) ?
C18 C1 Br1 . . 117.55(14) ?
C1 C2 C3 . . 122.92(17) ?
C1 C2 C15 . . 117.45(17) ?
C3 C2 C15 . . 119.25(17) ?
C4 C3 C2 . . 120.29(18) ?
C4 C3 H3 . . 119.9 ?
C2 C3 H3 . . 119.9 ?
C3 C4 C5 . . 121.78(18) ?
C3 C4 H4 . . 119.1 ?
C5 C4 H4 . . 119.1 ?
C14 C5 C6 . . 120.56(18) ?
C14 C5 C4 . . 119.72(17) ?
C6 C5 C4 . . 119.68(17) ?
C7 C6 C5 . . 120.92(18) ?
C7 C6 H6 . . 119.5 ?
C5 C6 H6 . . 119.5 ?
C6 C7 C8 . . 120.65(18) ?
C6 C7 H7 . . 119.7 ?
C8 C7 H7 . . 119.7 ?
C9 C8 C7 . . 121.04(18) ?
C9 C8 C13 . . 119.36(18) ?
C7 C8 C13 . . 119.53(18) ?
C10 C9 C8 . . 121.31(19) ?
C10 C9 H9 . . 119.3 ?
C8 C9 H9 . . 119.3 ?
C9 C10 C11 . . 119.60(19) ?
C9 C10 H10 . . 120.2 ?
C11 C10 H10 . . 120.2 ?
C12 C11 C10 . . 120.19(19) ?
C12 C11 H11 . . 119.9 ?
C10 C11 H11 . . 119.9 ?
C11 C12 C13 . . 121.83(18) ?
C11 C12 H12 . . 119.1 ?
C13 C12 H12 . . 119.1 ?
C12 C13 C8 . . 117.16(17) ?
C12 C13 C14 . . 123.62(17) ?
C8 C13 C14 . . 118.94(17) ?
C5 C14 C13 . . 117.71(17) ?
C5 C14 C15 . . 117.99(17) ?
C13 C14 C15 . . 124.29(16) ?
C16 C15 C2 . . 118.67(17) ?
C16 C15 C14 . . 122.58(16) ?
C2 C15 C14 . . 118.39(16) ?
C17 C16 C15 . . 123.36(17) ?
C17 C16 H16 . . 118.3 ?
C15 C16 H16 . . 118.3 ?
C16 C17 C18 . . 118.05(16) ?
C16 C17 C30 . . 123.25(16) ?
C18 C17 C30 . . 118.35(16) ?
C1 C18 C19 . . 121.97(17) ?
C1 C18 C17 . . 117.93(17) ?
C19 C18 C17 . . 119.69(17) ?
C20 C19 C18 . . 120.11(18) ?
C20 C19 H19 . . 119.9 ?
C18 C19 H19 . . 119.9 ?
C19 C20 C21 . . 121.96(19) ?
C19 C20 H20 . . 119.0 ?
C21 C20 H20 . . 119.0 ?
C30 C21 C22 . . 121.21(18) ?
C30 C21 C20 . . 120.21(18) ?
C22 C21 C20 . . 118.57(18) ?
C23 C22 C21 . . 121.07(19) ?
C23 C22 H22 . . 119.5 ?
C21 C22 H22 . . 119.5 ?
C22 C23 C24 . . 120.03(18) ?
C22 C23 H23 . . 120.0 ?
C24 C23 H23 . . 120.0 ?
C25 C24 C23 . . 119.76(18) ?
C25 C24 C29 . . 119.88(18) ?
C23 C24 C29 . . 120.27(18) ?
C26 C25 C24 . . 121.03(19) ?
C26 C25 H25 . . 119.5 ?
C24 C25 H25 . . 119.5 ?
C25 C26 C27 . . 119.70(19) ?
C25 C26 H26 . . 120.2 ?
C27 C26 H26 . . 120.2 ?
C28 C27 C26 . . 120.4(2) ?
C28 C27 H27 . . 119.8 ?
C26 C27 H27 . . 119.8 ?
C27 C28 C29 . . 122.08(18) ?
C27 C28 H28 . . 119.0 ?
C29 C28 H28 . . 119.0 ?
C28 C29 C24 . . 116.68(17) ?
C28 C29 C30 . . 124.13(17) ?
C24 C29 C30 . . 118.96(17) ?
C21 C30 C29 . . 117.15(17) ?
C21 C30 C17 . . 117.76(17) ?
C29 C30 C17 . . 125.08(17) ?

loop_
_geom_bond_atom_site_label_1
_geom_bond_atom_site_label_2
_geom_bond_site_symmetry_2
_geom_bond_distance
_geom_bond_publ_flag
Br1 C1 . 1.9170(18) ?
C1 C2 . 1.397(3) ?
C1 C18 . 1.397(3) ?
C2 C3 . 1.435(3) ?
C2 C15 . 1.437(2) ?
C3 C4 . 1.342(3) y
C3 H3 . 0.9500 ?
C4 C5 . 1.431(3) y
C4 H4 . 0.9500 ?
C5 C14 . 1.404(3) y
C5 C6 . 1.427(3) y
C6 C7 . 1.351(3) y
C6 H6 . 0.9500 ?
C7 C8 . 1.423(3) y
C7 H7 . 0.9500 ?
C8 C9 . 1.415(3) y
C8 C13 . 1.430(3) y
C9 C10 . 1.368(3) y
C9 H9 . 0.9500 ?
C10 C11 . 1.404(3) y
C10 H10 . 0.9500 ?
C11 C12 . 1.377(3) y
C11 H11 . 0.9500 ?
C12 C13 . 1.414(3) y
C12 H12 . 0.9500 ?
C13 C14 . 1.450(3) y
C14 C15 . 1.462(3) y
C15 C16 . 1.403(3) y
C16 C17 . 1.399(3) y
C16 H16 . 0.9500 ?
C17 C18 . 1.443(2) ?
C17 C30 . 1.471(3) y
C18 C19 . 1.430(3) ?
C19 C20 . 1.348(3) y
C19 H19 . 0.9500 ?
C20 C21 . 1.429(3) y
C20 H20 . 0.9500 ?
C21 C30 . 1.406(3) y
C21 C22 . 1.427(3) y
C22 C23 . 1.351(3) y
C22 H22 . 0.9500 ?
C23 C24 . 1.420(3) y
C23 H23 . 0.9500 ?
C24 C25 . 1.419(3) y
C24 C29 . 1.433(3) y
C25 C26 . 1.365(3) y
C25 H25 . 0.9500 ?
C26 C27 . 1.404(3) y
C26 H26 . 0.9500 ?
C27 C28 . 1.376(3) y
C27 H27 . 0.9500 ?
C28 C29 . 1.415(3) y
C28 H28 . 0.9500 ?
C29 C30 . 1.453(3) y

loop_
_cod_related_entry_id
_cod_related_entry_database
_cod_related_entry_code
1 ChemSpider 30654280
